data_4112847
loop_
_publ_author_name
'Nigel G. R. Hearns'
'Kathryn E. Preuss'
'John F. Richardson'
'Sofi Bin-Salamon'

_publ_section_title
;
 Design and Synthesis of a 4-(2'-Pyridyl)-1,2,3,5-Dithiadiazolyl Cobalt
 Complex
;
_journal_name_full 'Journal of the American Chemical Society'
_journal_page_first 9942
_journal_page_last 9943
_journal_paper_doi 10.1021/ja046304t
_journal_volume 126
_journal_year 2004
_chemical_formula_moiety 'C16 H6 Co F12 N3 O4 S2'
_chemical_formula_sum 'C16 H6 Co F12 N3 O4 S2'
_chemical_formula_weight 655.29
_chemical_melting_point 384(1)
_chemical_name_common '[4-(2'-pyridyl)-1,2,3,5-DTA]Co(hfac)2'
_chemical_name_systematic
; 
 [4-(2'-pyridine)-1,2,3,5-dithiadiazolyl]Co(hexaflouroacetate)2 
;
_space_group_IT_number 33
_symmetry_cell_setting orthorhombic
_symmetry_space_group_name_Hall 'P 2c -2n'
_symmetry_space_group_name_H-M 'P n a 21'
_atom_sites_solution_hydrogens geom
_atom_sites_solution_primary direct
_atom_sites_solution_secondary difmap
_audit_creation_method SHELXL-97
_cell_angle_alpha 90.00
_cell_angle_beta 90.00
_cell_angle_gamma 90.00
_cell_formula_units_Z 4
_cell_length_a 8.8720(2)
_cell_length_b 16.580(3)
_cell_length_c 15.119(3)
_cell_measurement_reflns_used 4053
_cell_measurement_temperature 100(2)
_cell_measurement_theta_max 22.79
_cell_measurement_theta_min 2.45
_cell_volume 2224.0(6)
_computing_cell_refinement 'SAINT 6.22 (Bruker, 2001)'
_computing_data_collection 'SMART 5.625 (Bruker, 2001)'
_computing_data_reduction 'SAINT 6.22 (Bruker, 2001)'
_computing_molecular_graphics 'SHELXTL 6.12 (Bruker, 2001)'
_computing_publication_material 'SHELXTL 6.12 (Bruker, 2001)'
_computing_structure_refinement 'SHELXL-97 (Sheldrick, 1997)'
_computing_structure_solution 'SHELXS-90 (Sheldrick, 1990)'
_diffrn_ambient_temperature 100(2)
_diffrn_measured_fraction_theta_full 0.997
_diffrn_measured_fraction_theta_max 0.984
_diffrn_measurement_device_type 'Bruker SMART APEX'
_diffrn_measurement_method /w-scans
_diffrn_radiation_monochromator graphite
_diffrn_radiation_source 'fine-focus sealed tube'
_diffrn_radiation_type MoK\a
_diffrn_radiation_wavelength 0.71073
_diffrn_reflns_av_R_equivalents 0.0682
_diffrn_reflns_av_sigmaI/netI 0.0892
_diffrn_reflns_limit_h_max 11
_diffrn_reflns_limit_h_min -11
_diffrn_reflns_limit_k_max 21
_diffrn_reflns_limit_k_min -21
_diffrn_reflns_limit_l_max 19
_diffrn_reflns_limit_l_min -19
_diffrn_reflns_number 18697
_diffrn_reflns_theta_full 27.50
_diffrn_reflns_theta_max 28.04
_diffrn_reflns_theta_min 1.82
_diffrn_standards_decay_% <0.1
_diffrn_standards_interval_count 0
_diffrn_standards_interval_time 0
_diffrn_standards_number 0
_exptl_absorpt_coefficient_mu 1.091
_exptl_absorpt_correction_T_max 0.981
_exptl_absorpt_correction_T_min 0.864
_exptl_absorpt_correction_type multi-scan
_exptl_absorpt_process_details 'Sheldrick, G. M.; SADABS (1996)'
_exptl_crystal_colour red
_exptl_crystal_density_diffrn 1.957
_exptl_crystal_description plate
_exptl_crystal_F_000 1288
_exptl_crystal_size_max 0.154
_exptl_crystal_size_mid 0.095
_exptl_crystal_size_min 0.015
_refine_diff_density_max 0.458
_refine_diff_density_min -0.445
_refine_diff_density_rms 0.092
_refine_ls_abs_structure_details 'Flack H D (1983), Acta Cryst. A39, 876-881'
_refine_ls_abs_structure_Flack 0.00(12)
_refine_ls_extinction_method none
_refine_ls_goodness_of_fit_ref 1.021
_refine_ls_hydrogen_treatment mixed
_refine_ls_matrix_type full
_refine_ls_number_parameters 344
_refine_ls_number_reflns 5148
_refine_ls_number_restraints 28
_refine_ls_restrained_S_all 1.024
_refine_ls_R_factor_all 0.0916
_refine_ls_R_factor_gt 0.0522
_refine_ls_shift/su_max 0.000
_refine_ls_shift/su_mean 0.000
_refine_ls_structure_factor_coef Fsqd
_refine_ls_weighting_details 'calc w=1/[\s^2^(Fo^2^)+(0.0498P)^2^+1.6976P] where P=(Fo^2^+2Fc^2^)/3'
_refine_ls_weighting_scheme calc
_refine_ls_wR_factor_gt 0.1078
_refine_ls_wR_factor_ref 0.1201
_reflns_number_gt 3638
_reflns_number_total 5148
_reflns_threshold_expression >2sigma(I)
_cod_data_source_file ja046304tsi20040622_042410.cif
_cod_data_source_block kp03lt
_cod_original_sg_symbol_Hall P2c-2n
_cod_database_code 4112847

loop_
_symmetry_equiv_pos_as_xyz
'x, y, z'
'-x, -y, z+1/2'
'x+1/2, -y+1/2, z'
'-x+1/2, y+1/2, z+1/2'

loop_
_atom_site_label
_atom_site_type_symbol
_atom_site_fract_x
_atom_site_fract_y
_atom_site_fract_z
_atom_site_U_iso_or_equiv
_atom_site_adp_type
_atom_site_occupancy
_atom_site_symmetry_multiplicity
_atom_site_calc_flag
_atom_site_refinement_flags
Co1 Co 0.13821(7) 0.04792(3) 0.64064(5) 0.02194(15) Uani 1 1 d .
S1 S -0.05308(17) 0.14698(9) 0.47726(11) 0.0423(4) Uani 1 1 d U
S2 S -0.07708(18) 0.27230(9) 0.47888(12) 0.0427(4) Uani 1 1 d U
N1 N 0.0555(5) 0.1465(2) 0.5654(3) 0.0274(9) Uani 1 1 d U
N2 N 0.0301(5) 0.2867(2) 0.5649(3) 0.0328(9) Uani 1 1 d U
N3 N 0.2180(5) 0.1486(2) 0.7113(3) 0.0257(9) Uani 1 1 d U
C1 C 0.0854(6) 0.2192(3) 0.5992(4) 0.0248(9) Uani 1 1 d U
C2 C 0.1838(6) 0.2221(3) 0.6766(4) 0.0225(9) Uani 1 1 d U
C3 C 0.2385(6) 0.2919(3) 0.7124(4) 0.0271(10) Uani 1 1 d U
H3 H 0.2130 0.3425 0.6870 0.032 Uiso 1 1 calc R
C4 C 0.3343(5) 0.2883(3) 0.7880(3) 0.0205(9) Uani 1 1 d U
H4 H 0.3749 0.3354 0.8148 0.025 Uiso 1 1 calc R
C5 C 0.3644(7) 0.2110(3) 0.8200(4) 0.0366(12) Uani 1 1 d U
H5 H 0.4271 0.2055 0.8705 0.044 Uiso 1 1 calc R
C6 C 0.3130(5) 0.1492(3) 0.7853(4) 0.0238(9) Uani 1 1 d U
H6 H 0.3398 0.0988 0.8107 0.029 Uiso 1 1 calc R
O1 O 0.3362(4) 0.0425(2) 0.5707(3) 0.0265(8) Uani 1 1 d .
O2 O 0.2250(4) -0.0400(2) 0.7213(2) 0.0259(8) Uani 1 1 d .
O3 O 0.0511(4) -0.0400(2) 0.5613(2) 0.0266(8) Uani 1 1 d .
O4 O -0.0545(4) 0.03929(19) 0.7155(2) 0.0261(8) Uani 1 1 d .
C7 C 0.4253(6) -0.0156(3) 0.5731(4) 0.0255(12) Uani 1 1 d .
C8 C 0.4231(6) -0.0829(3) 0.6270(4) 0.0304(13) Uani 1 1 d .
H8 H 0.4913 -0.1259 0.6157 0.036 Uiso 1 1 calc R
C9 C 0.3224(6) -0.0890(3) 0.6982(4) 0.0278(13) Uani 1 1 d .
C10 C 0.5565(6) -0.0096(4) 0.5074(4) 0.0355(14) Uani 1 1 d .
C11 C 0.3267(6) -0.1671(3) 0.7529(4) 0.0292(13) Uani 1 1 d .
C12 C -0.0388(6) -0.0928(3) 0.5889(4) 0.0264(12) Uani 1 1 d .
C13 C -0.1235(6) -0.0925(3) 0.6643(3) 0.0266(13) Uani 1 1 d .
H13 H -0.1811 -0.1390 0.6785 0.032 Uiso 1 1 calc R
C14 C -0.1286(6) -0.0257(3) 0.7218(4) 0.0262(12) Uani 1 1 d .
C15 C -0.0505(7) -0.1648(3) 0.5272(4) 0.0333(14) Uani 1 1 d .
C16 C -0.2392(6) -0.0261(3) 0.7971(4) 0.0308(13) Uani 1 1 d .
F1 F 0.6719(4) 0.0301(2) 0.5459(3) 0.0487(9) Uani 1 1 d .
F2 F 0.5239(4) 0.0324(3) 0.4363(2) 0.0531(10) Uani 1 1 d .
F3 F 0.6093(4) -0.0802(2) 0.4831(3) 0.0620(11) Uani 1 1 d .
F4 F 0.3114(5) -0.1517(2) 0.8384(3) 0.0631(12) Uani 1 1 d .
F5 F 0.2141(4) -0.21494(19) 0.7299(3) 0.0499(10) Uani 1 1 d .
F6 F 0.4506(4) -0.2093(2) 0.7435(3) 0.0521(10) Uani 1 1 d .
F7 F 0.0756(5) -0.2080(2) 0.5275(3) 0.0655(13) Uani 1 1 d .
F8 F -0.0726(4) -0.1426(2) 0.4430(2) 0.0487(9) Uani 1 1 d .
F9 F -0.1629(4) -0.2142(2) 0.5463(3) 0.0596(11) Uani 1 1 d .
F10 F -0.3551(4) 0.0223(2) 0.7781(2) 0.0458(9) Uani 1 1 d .
F11 F -0.1793(4) 0.0010(2) 0.8710(2) 0.0511(10) Uani 1 1 d .
F12 F -0.2967(4) -0.09856(19) 0.8145(2) 0.0469(10) Uani 1 1 d .

loop_
_atom_site_aniso_label
_atom_site_aniso_U_11
_atom_site_aniso_U_22
_atom_site_aniso_U_33
_atom_site_aniso_U_23
_atom_site_aniso_U_13
_atom_site_aniso_U_12
Co1 0.0193(3) 0.0136(3) 0.0329(3) 0.0018(4) 0.0016(3) 0.0000(3)
S1 0.0392(9) 0.0349(7) 0.0528(9) 0.0045(7) -0.0071(8) -0.0032(6)
S2 0.0329(8) 0.0375(8) 0.0576(10) 0.0164(8) 0.0012(7) 0.0063(7)
N1 0.019(2) 0.0187(15) 0.044(2) 0.0053(16) 0.0029(16) -0.0017(16)
N2 0.028(2) 0.0210(15) 0.049(3) 0.0119(16) 0.0058(17) 0.0051(16)
N3 0.030(2) 0.0118(15) 0.035(2) 0.0023(16) 0.0097(16) 0.0044(16)
C1 0.018(3) 0.0184(18) 0.038(2) 0.0034(15) 0.0097(16) 0.0040(18)
C2 0.019(2) 0.0156(18) 0.033(2) 0.0032(15) 0.0089(15) 0.0021(18)
C3 0.031(3) 0.0110(17) 0.040(3) 0.0022(18) 0.0076(19) 0.0022(19)
C4 0.017(2) 0.0084(16) 0.036(2) -0.0061(17) 0.0141(16) -0.0036(16)
C5 0.040(3) 0.028(2) 0.042(3) 0.005(2) -0.002(2) 0.005(2)
C6 0.023(2) 0.0112(17) 0.037(3) 0.0137(18) 0.0154(16) 0.0089(17)
O1 0.0200(19) 0.0180(18) 0.042(2) 0.0004(16) 0.0025(16) 0.0012(15)
O2 0.0212(19) 0.0188(18) 0.038(2) -0.0007(16) 0.0028(16) 0.0010(15)
O3 0.026(2) 0.0197(18) 0.034(2) -0.0039(16) 0.0002(17) -0.0014(15)
O4 0.025(2) 0.0166(18) 0.036(2) -0.0025(16) 0.0043(16) -0.0008(15)
C7 0.018(3) 0.028(3) 0.031(3) -0.003(2) -0.004(2) -0.007(2)
C8 0.024(3) 0.020(2) 0.047(4) -0.004(3) 0.001(3) 0.002(2)
C9 0.023(3) 0.023(3) 0.038(4) -0.004(2) -0.001(2) -0.005(2)
C10 0.027(3) 0.042(4) 0.037(3) -0.002(3) 0.004(3) 0.009(3)
C11 0.032(3) 0.025(3) 0.031(3) 0.003(2) -0.001(2) 0.008(2)
C12 0.027(3) 0.018(3) 0.034(3) -0.001(2) -0.004(3) 0.006(2)
C13 0.023(3) 0.019(2) 0.038(4) 0.003(2) -0.002(2) -0.001(2)
C14 0.025(3) 0.014(2) 0.040(3) 0.005(2) -0.001(3) 0.002(2)
C15 0.033(3) 0.027(3) 0.040(4) -0.012(3) -0.006(3) -0.004(3)
C16 0.029(3) 0.025(3) 0.039(3) -0.002(2) 0.003(3) -0.004(2)
F1 0.0265(18) 0.054(2) 0.065(2) 0.009(2) -0.0018(17) -0.0062(16)
F2 0.0340(19) 0.089(3) 0.0360(18) 0.014(2) 0.0057(16) 0.015(2)
F3 0.059(2) 0.047(2) 0.080(3) -0.015(2) 0.033(2) 0.0054(19)
F4 0.099(3) 0.044(2) 0.046(2) 0.0086(18) -0.002(2) 0.024(2)
F5 0.040(2) 0.0213(17) 0.089(3) 0.0133(17) -0.014(2) -0.0121(15)
F6 0.033(2) 0.036(2) 0.088(3) 0.0195(19) 0.0087(19) 0.0123(16)
F7 0.050(2) 0.047(2) 0.100(3) -0.038(2) -0.020(2) 0.0217(19)
F8 0.055(2) 0.050(2) 0.041(2) -0.0113(17) -0.0055(18) -0.0078(18)
F9 0.062(3) 0.045(2) 0.072(3) -0.020(2) 0.011(2) -0.0252(19)
F10 0.034(2) 0.044(2) 0.060(2) 0.0113(19) 0.0094(17) 0.0145(16)
F11 0.052(2) 0.068(3) 0.033(2) -0.0017(18) 0.0025(17) -0.020(2)
F12 0.055(2) 0.0242(17) 0.062(2) 0.0046(16) 0.029(2) -0.0123(16)

loop_
_atom_type_symbol
_atom_type_description
_atom_type_scat_dispersion_real
_atom_type_scat_dispersion_imag
_atom_type_scat_source
Co Co 0.3494 0.9721 'International Tables Vol C Tables 4.2.6.8 and 6.1.1.4'
S S 0.1246 0.1234 'International Tables Vol C Tables 4.2.6.8 and 6.1.1.4'
O O 0.0106 0.0060 'International Tables Vol C Tables 4.2.6.8 and 6.1.1.4'
N N 0.0061 0.0033 'International Tables Vol C Tables 4.2.6.8 and 6.1.1.4'
C C 0.0033 0.0016 'International Tables Vol C Tables 4.2.6.8 and 6.1.1.4'
H H 0.0000 0.0000 'International Tables Vol C Tables 4.2.6.8 and 6.1.1.4'
F F 0.0171 0.0103 'International Tables Vol C Tables 4.2.6.8 and 6.1.1.4'

loop_
_geom_angle_atom_site_label_1
_geom_angle_atom_site_label_2
_geom_angle_atom_site_label_3
_geom_angle
_geom_angle_publ_flag
O3 Co1 O2 89.09(13) no
O3 Co1 O1 89.42(14) no
O2 Co1 O1 87.34(14) no
O3 Co1 O4 87.66(14) no
O2 Co1 O4 86.28(14) no
O1 Co1 O4 173.03(13) no
O3 Co1 N3 173.12(16) no
O2 Co1 N3 97.77(16) no
O1 Co1 N3 90.49(15) no
O4 Co1 N3 93.17(15) no
O3 Co1 N1 95.96(16) no
O2 Co1 N1 174.93(16) no
O1 Co1 N1 93.07(15) no
O4 Co1 N1 93.53(15) no
N3 Co1 N1 77.18(16) no
N1 S1 S2 93.17(17) no
N2 S2 S1 95.52(16) no
C1 N1 S1 115.0(4) no
C1 N1 Co1 114.9(4) no
S1 N1 Co1 129.9(2) no
C1 N2 S2 113.8(4) no
C2 N3 C6 115.8(4) no
C2 N3 Co1 116.1(4) no
C6 N3 Co1 127.9(3) no
N2 C1 N1 122.5(5) no
N2 C1 C2 120.3(5) no
N1 C1 C2 117.1(5) no
N3 C2 C3 121.8(5) no
N3 C2 C1 114.3(5) no
C3 C2 C1 123.9(5) no
C2 C3 C4 119.6(5) no
C2 C3 H3 120.2 no
C4 C3 H3 120.2 no
C5 C4 C3 115.5(4) no
C5 C4 H4 122.3 no
C3 C4 H4 122.3 no
C6 C5 C4 122.9(6) no
C6 C5 H5 118.6 no
C4 C5 H5 118.6 no
C5 C6 N3 124.5(5) no
C5 C6 H6 117.7 no
N3 C6 H6 117.7 no
C7 O1 Co1 124.2(3) no
C9 O2 Co1 124.2(4) no
C12 O3 Co1 122.9(3) no
C14 O4 Co1 122.2(3) no
O1 C7 C8 129.2(5) no
O1 C7 C10 114.4(5) no
C8 C7 C10 116.4(5) no
C7 C8 C9 121.3(5) no
C7 C8 H8 119.3 no
C9 C8 H8 119.3 no
O2 C9 C8 127.9(5) no
O2 C9 C11 114.8(5) no
C8 C9 C11 117.2(5) no
F3 C10 F2 108.9(5) no
F3 C10 F1 106.5(5) no
F2 C10 F1 105.2(5) no
F3 C10 C7 113.2(5) no
F2 C10 C7 113.4(5) no
F1 C10 C7 109.1(5) no
F6 C11 F5 106.6(5) no
F6 C11 F4 107.1(5) no
F5 C11 F4 107.1(5) no
F6 C11 C9 114.4(5) no
F5 C11 C9 110.2(4) no
F4 C11 C9 111.1(5) no
O3 C12 C13 128.7(5) no
O3 C12 C15 112.8(5) no
C13 C12 C15 118.6(5) no
C12 C13 C14 122.4(5) no
C12 C13 H13 118.8 no
C14 C13 H13 118.8 no
O4 C14 C13 127.3(5) no
O4 C14 C16 113.6(5) no
C13 C14 C16 119.0(4) no
F9 C15 F7 107.5(5) no
F9 C15 F8 105.5(5) no
F7 C15 F8 106.0(5) no
F9 C15 C12 113.8(5) no
F7 C15 C12 111.3(5) no
F8 C15 C12 112.2(5) no
F11 C16 F12 107.2(5) no
F11 C16 F10 106.8(5) no
F12 C16 F10 106.9(4) no
F11 C16 C14 112.2(4) no
F12 C16 C14 113.8(4) no
F10 C16 C14 109.7(5) no

loop_
_geom_bond_atom_site_label_1
_geom_bond_atom_site_label_2
_geom_bond_distance
_geom_bond_publ_flag
Co1 O3 2.039(3) no
Co1 O2 2.051(4) no
Co1 O1 2.052(3) no
Co1 O4 2.055(4) no
Co1 N3 2.105(4) no
Co1 N1 2.122(4) no
S1 N1 1.644(5) no
S1 S2 2.089(2) no
S2 N2 1.628(5) no
N1 C1 1.336(7) no
N2 C1 1.329(6) no
N3 C2 1.362(6) no
N3 C6 1.400(7) no
C1 C2 1.461(7) no
C2 C3 1.366(7) no
C3 C4 1.425(7) no
C3 H3 0.9500 no
C4 C5 1.396(7) no
C4 H4 0.9500 no
C5 C6 1.237(7) no
C5 H5 0.9500 no
C6 H6 0.9500 no
O1 C7 1.247(6) no
O2 C9 1.237(6) no
O3 C12 1.256(6) no
O4 C14 1.266(6) no
C7 C8 1.382(7) no
C7 C10 1.534(8) no
C8 C9 1.403(8) no
C8 H8 0.9500 no
C9 C11 1.536(8) no
C10 F3 1.313(7) no
C10 F2 1.313(7) no
C10 F1 1.350(7) no
C11 F6 1.311(6) no
C11 F5 1.322(6) no
C11 F4 1.325(7) no
C12 C13 1.366(8) no
C12 C15 1.520(7) no
C13 C14 1.408(7) no
C13 H13 0.9500 no
C14 C16 1.504(8) no
C15 F9 1.323(7) no
C15 F7 1.328(7) no
C15 F8 1.339(7) no
C16 F11 1.316(6) no
C16 F12 1.331(6) no
C16 F10 1.335(6) no

loop_
_geom_torsion_atom_site_label_1
_geom_torsion_atom_site_label_2
_geom_torsion_atom_site_label_3
_geom_torsion_atom_site_label_4
_geom_torsion
_geom_torsion_publ_flag
N1 S1 S2 N2 1.1(2) no
S2 S1 N1 C1 -1.1(4) no
S1 S2 N2 C1 -0.9(4) no
S2 N2 C1 N1 0.3(7) no
S2 N2 C1 C2 179.9(3) no
S1 N1 C1 N2 0.7(7) no
S1 N1 C1 C2 -178.9(3) no
C6 N3 C2 C3 -0.3(7) no
C6 N3 C2 C1 179.6(4) no
N2 C1 C2 N3 172.6(5) no
N1 C1 C2 N3 -7.8(6) no
N2 C1 C2 C3 -7.5(7) no
N1 C1 C2 C3 172.1(5) no
N3 C2 C3 C4 0.1(8) no
C1 C2 C3 C4 -179.8(4) no
C2 C3 C4 C5 -0.1(7) no
C3 C4 C5 C6 0.5(8) no
C4 C5 C6 N3 -0.8(9) no
C2 N3 C6 C5 0.7(8) no
O1 C7 C8 C9 -8.5(9) no
C10 C7 C8 C9 170.3(5) no
Co1 O2 C9 C8 20.0(8) no
Co1 O2 C9 C11 -157.3(3) no
C7 C8 C9 O2 1.5(9) no
C7 C8 C9 C11 178.7(5) no
O1 C7 C10 F3 -152.8(5) no
C8 C7 C10 F3 28.2(7) no
O1 C7 C10 F2 -28.2(7) no
C8 C7 C10 F2 152.9(5) no
O1 C7 C10 F1 88.7(6) no
C8 C7 C10 F1 -90.2(6) no
O2 C9 C11 F6 -163.8(5) no
C8 C9 C11 F6 18.6(7) no
O2 C9 C11 F5 76.1(6) no
C8 C9 C11 F5 -101.4(6) no
O2 C9 C11 F4 -42.5(7) no
C8 C9 C11 F4 140.0(5) no
Co1 O3 C12 C13 17.7(8) no
Co1 O3 C12 C15 -162.5(3) no
O3 C12 C13 C14 4.7(9) no
C15 C12 C13 C14 -175.0(5) no
Co1 O4 C14 C13 -19.5(8) no
Co1 O4 C14 C16 164.5(3) no
C12 C13 C14 O4 -3.5(9) no
C12 C13 C14 C16 172.4(5) no
O3 C12 C15 F9 -168.7(5) no
C13 C12 C15 F9 11.1(7) no
O3 C12 C15 F7 69.6(6) no
C13 C12 C15 F7 -110.6(6) no
O3 C12 C15 F8 -49.0(6) no
C13 C12 C15 F8 130.8(5) no
O4 C14 C16 F11 -46.2(7) no
C13 C14 C16 F11 137.4(5) no
O4 C14 C16 F12 -168.1(5) no
C13 C14 C16 F12 15.5(7) no
O4 C14 C16 F10 72.3(6) no
C13 C14 C16 F10 -104.1(5) no
